data_7246580
loop_
_publ_author_name
'Zorina-Tikhonova, Ekaterina N.'
'Chistyakov, Aleksandr S.'
'Novikova, Veronika A.'
'Knyazev, Daniil A.'
'Gogoleva, Natalia V.'
'Blinou, Daniil O.'
'Efimov, Nikolay N.'
'Dorovatovskii, Pavel V.'
'Kiskin, Mikhail A.'
'Eremenko, Igor L.'
'Vologzhanina, Anna V.'

_publ_section_title
;
 Design and synthesis of copper(ii) malonates with N,N&#x2032;-containing
 linkers
;
_journal_issue 19
_journal_name_full CrystEngComm
_journal_page_first 2859
_journal_page_last 2870
_journal_paper_doi 10.1039/D3CE00081H
_journal_volume 25
_journal_year 2023
_chemical_formula_moiety 'C22 H24 Cu N2 O8, 0.5(H2 O)'
_chemical_formula_sum 'C22 H25 Cu N2 O8.5'
_chemical_formula_weight 516.98
_space_group_crystal_system monoclinic
_space_group_IT_number 14
_space_group_name_Hall '-P 2ybc'
_space_group_name_H-M_alt 'P 1 21/c 1'
_atom_sites_solution_hydrogens mixed
_audit_creation_date 2023-02-17
_audit_creation_method
;
Olex2 1.5
(compiled 2022.04.07 svn.rca3783a0 for OlexSys, GUI svn.r6498)
;
_audit_update_record
;
2023-03-28 deposited with the CCDC.	2023-04-06 downloaded from the CCDC.
;
_cell_angle_alpha 90
_cell_angle_beta 98.301(18)
_cell_angle_gamma 90
_cell_formula_units_Z 4
_cell_length_a 9.193(2)
_cell_length_b 12.176(5)
_cell_length_c 20.620(8)
_cell_measurement_reflns_used 789
_cell_measurement_temperature 100
_cell_measurement_theta_max 29.471
_cell_measurement_theta_min 2.942
_cell_volume 2283.9(14)
_computing_molecular_graphics 'Olex2 1.5 (Dolomanov et al., 2009)'
_computing_publication_material 'Olex2 1.5 (Dolomanov et al., 2009)'
_computing_structure_refinement 'SHELXL 2018/3 (Sheldrick, 2015)'
_diffrn_ambient_temperature 100
_diffrn_measured_fraction_theta_full 0.999
_diffrn_measured_fraction_theta_max 0.998
_diffrn_measurement_device_type 'Bruker Quest'
_diffrn_radiation_type MoK\a
_diffrn_radiation_wavelength 0.71073
_diffrn_reflns_av_R_equivalents 0.0864
_diffrn_reflns_av_unetI/netI 0.0916
_diffrn_reflns_Laue_measured_fraction_full 0.999
_diffrn_reflns_Laue_measured_fraction_max 0.998
_diffrn_reflns_limit_h_max 13
_diffrn_reflns_limit_h_min -13
_diffrn_reflns_limit_k_max 17
_diffrn_reflns_limit_k_min -14
_diffrn_reflns_limit_l_max 29
_diffrn_reflns_limit_l_min -29
_diffrn_reflns_number 27039
_diffrn_reflns_point_group_measured_fraction_full 0.999
_diffrn_reflns_point_group_measured_fraction_max 0.998
_diffrn_reflns_theta_full 25.242
_diffrn_reflns_theta_max 30.527
_diffrn_reflns_theta_min 1.948
_diffrn_source_current 1.4
_diffrn_source_power 0.07
_diffrn_source_voltage 50.0
_exptl_absorpt_coefficient_mu 1.010
_exptl_absorpt_correction_T_max 0.7461
_exptl_absorpt_correction_T_min 0.6727
_exptl_absorpt_correction_type multi-scan
_exptl_absorpt_process_details
;
SADABS-2016/2 (Bruker,2016/2) was used for absorption correction.
wR2(int) was 0.1176 before and 0.0630 after correction.
The Ratio of minimum to maximum transmission is 0.9016.
The \l/2 correction factor is Not present.
;
_exptl_crystal_colour violet
_exptl_crystal_colour_primary violet
_exptl_crystal_density_diffrn 1.504
_exptl_crystal_description plate
_exptl_crystal_F_000 1072
_exptl_crystal_size_max 0.29
_exptl_crystal_size_mid 0.22
_exptl_crystal_size_min 0.03
_refine_diff_density_max 3.206
_refine_diff_density_min -1.186
_refine_diff_density_rms 0.165
_refine_ls_extinction_method none
_refine_ls_goodness_of_fit_ref 1.002
_refine_ls_hydrogen_treatment constr
_refine_ls_matrix_type full
_refine_ls_number_parameters 313
_refine_ls_number_reflns 6976
_refine_ls_number_restraints 42
_refine_ls_restrained_S_all 1.010
_refine_ls_R_factor_all 0.1371
_refine_ls_R_factor_gt 0.0883
_refine_ls_shift/su_max 0.001
_refine_ls_shift/su_mean 0.000
_refine_ls_structure_factor_coef Fsqd
_refine_ls_weighting_details 'w=1/[\s^2^(Fo^2^)+(0.0200P)^2^+28.0000P] where P=(Fo^2^+2Fc^2^)/3'
_refine_ls_weighting_scheme calc
_refine_ls_wR_factor_gt 0.1828
_refine_ls_wR_factor_ref 0.2072
_reflns_Friedel_coverage 0.000
_reflns_number_gt 4503
_reflns_number_total 6976
_reflns_threshold_expression 'I > 2\s(I)'
_cod_data_source_file d3ce00081h2.cif
_cod_data_source_block 4
_cod_depositor_comments 'Adding full bibliography for 7246576--7246583.cif.'
_cod_original_cell_volume 2283.8(15)
_cod_original_formula_sum 'C22 H25 Cu N2 O8.50'
_cod_database_code 7246580
_shelx_shelxl_version_number 2018/3
_shelx_space_group_comment
;
The symmetry employed for this shelxl refinement is uniquely defined
by the following loop, which should always be used as a source of
symmetry information in preference to the above space-group names.
They are only intended as comments.
;
_shelx_estimated_absorpt_t_max 0.970
_shelx_estimated_absorpt_t_min 0.758
_olex2_refinement_description
;
1. Uiso/Uaniso restraints and constraints
Uanis(C10) \\sim Ueq: with sigma of 0.005 and sigma for terminal atoms of 0.005
Uanis(O8) \\sim Ueq: with sigma of 0.005 and sigma for terminal atoms of 0.005
2. Rigid body (RIGU) restrains
 C10, C7, C9, C8, C6
 with sigma for 1-2 distances of 0.004 and sigma for 1-3 distances of 0.004
3. Others
 Fixed Sof: O1W(0.5) H1WA(0.5) H1WB(0.5)
4.a Riding coordinates:
 O1W(H1WA,H1WB)
4.b Aromatic/amide H refined with riding coordinates:
 C11(H11), C12(H12), C14(H14), C15(H15), C16(H16), C17(H17), C18(H18),
 C20(H20), C21(H21), C22(H22)
4.c Idealised Me refined as rotating group:
 C4(H4A,H4B,H4C), C5(H5A,H5B,H5C), C9(H9A,H9B,H9C), C10(H10A,H10B,H10C)
4.d Idealised tetrahedral OH refined as rotating group:
 O3(H3), O7(H7)
;
_olex2_submission_special_instructions 'No special instructions were received'

loop_
_space_group_symop_operation_xyz
'x, y, z'
'-x, y+1/2, -z+1/2'
'-x, -y, -z'
'x, -y-1/2, z-1/2'

loop_
_atom_site_label
_atom_site_type_symbol
_atom_site_fract_x
_atom_site_fract_y
_atom_site_fract_z
_atom_site_U_iso_or_equiv
_atom_site_adp_type
_atom_site_occupancy
_atom_site_site_symmetry_order
_atom_site_calc_flag
_atom_site_refinement_flags_posn
_atom_site_refinement_flags_adp
_atom_site_refinement_flags_occupancy
_atom_site_disorder_assembly
_atom_site_disorder_group
Cu1 Cu 0.75446(7) 0.72091(5) 0.26116(3) 0.01484(15) Uani 1 1 d . . . . .
O1 O 0.8911(4) 0.6278(3) 0.31746(16) 0.0165(7) Uani 1 1 d . . . . .
N1 N 0.6929(5) 0.7963(4) 0.33882(19) 0.0172(8) Uani 1 1 d . . . . .
C1 C 1.0080(5) 0.6858(4) 0.3312(2) 0.0173(9) Uani 1 1 d . . . . .
O2 O 1.0207(4) 0.7805(3) 0.31189(19) 0.0253(8) Uani 1 1 d . . . . .
N2 N 0.8246(4) 0.6600(3) 0.18104(19) 0.0144(8) Uani 1 1 d . . . . .
C2 C 1.1369(6) 0.6235(5) 0.3715(3) 0.0203(10) Uani 1 1 d . . . . .
O3 O 1.0132(5) 0.6330(3) 0.46387(19) 0.0287(9) Uani 1 1 d . . . . .
H3 H 0.981326 0.596895 0.493572 0.043 Uiso 1 1 calc R U . . .
C3 C 1.0781(6) 0.5657(4) 0.4266(2) 0.0197(10) Uani 1 1 d . . . . .
O4 O 1.0904(5) 0.4673(4) 0.4375(2) 0.0339(10) Uani 1 1 d . . . . .
C4 C 1.2591(6) 0.7031(5) 0.4000(3) 0.0324(13) Uani 1 1 d . . . . .
H4A H 1.298794 0.740157 0.364217 0.049 Uiso 1 1 calc R U . . .
H4B H 1.337828 0.662036 0.426720 0.049 Uiso 1 1 calc R U . . .
H4C H 1.218826 0.757805 0.427409 0.049 Uiso 1 1 calc R U . . .
O5 O 0.6027(4) 0.8021(3) 0.20546(17) 0.0187(7) Uani 1 1 d . . . . .
C5 C 1.1958(6) 0.5407(5) 0.3252(3) 0.0261(12) Uani 1 1 d . . . . .
H5A H 1.118047 0.488400 0.308940 0.039 Uiso 1 1 calc R U . . .
H5B H 1.279703 0.501046 0.349045 0.039 Uiso 1 1 calc R U . . .
H5C H 1.227194 0.580090 0.288147 0.039 Uiso 1 1 calc R U . . .
O6 O 0.4531(5) 0.6660(3) 0.2247(2) 0.0321(10) Uani 1 1 d . . . . .
C6 C 0.4777(6) 0.7571(4) 0.2018(2) 0.0190(10) Uani 1 1 d . . . . .
O7 O 0.4010(6) 0.9840(5) 0.2321(3) 0.0502(13) Uani 1 1 d . . . . .
H7 H 0.438857 1.046977 0.234782 0.075 Uiso 1 1 calc R U . . .
C7 C 0.3498(6) 0.8248(5) 0.1652(3) 0.0215(10) Uani 1 1 d . . . . .
O8 O 0.4276(7) 0.9986(5) 0.1230(3) 0.0647(17) Uani 1 1 d . U . . .
C8 C 0.3968(8) 0.9465(6) 0.1717(4) 0.0405(15) Uani 1 1 d . . . . .
C9 C 0.2082(8) 0.8105(8) 0.1940(5) 0.062(2) Uani 1 1 d . . . . .
H9A H 0.166493 0.737945 0.182122 0.092 Uiso 1 1 calc R U . . .
H9B H 0.137974 0.867496 0.176621 0.092 Uiso 1 1 calc R U . . .
H9C H 0.228778 0.816793 0.241815 0.092 Uiso 1 1 calc R U . . .
C10 C 0.3333(11) 0.7937(8) 0.0928(4) 0.064(2) Uani 1 1 d . U . . .
H10A H 0.427679 0.803586 0.076661 0.095 Uiso 1 1 calc R U . . .
H10B H 0.259011 0.840825 0.067718 0.095 Uiso 1 1 calc R U . . .
H10C H 0.302671 0.716752 0.087413 0.095 Uiso 1 1 calc R U . . .
C11 C 0.6600(6) 0.9046(4) 0.3368(3) 0.0219(11) Uani 1 1 d . . . . .
H11 H 0.674873 0.945727 0.299105 0.026 Uiso 1 1 calc R U . . .
C12 C 0.6057(7) 0.9577(5) 0.3873(3) 0.0258(12) Uani 1 1 d . . . . .
H12 H 0.583641 1.033883 0.383990 0.031 Uiso 1 1 calc R U . . .
C13 C 0.5833(6) 0.9001(5) 0.4427(2) 0.0206(10) Uani 1 1 d . . . . .
C14 C 0.6185(6) 0.7883(5) 0.4445(2) 0.0210(10) Uani 1 1 d . . . . .
H14 H 0.604266 0.745293 0.481520 0.025 Uiso 1 1 calc R U . . .
C15 C 0.6739(6) 0.7408(4) 0.3927(3) 0.0216(11) Uani 1 1 d . . . . .
H15 H 0.699723 0.665173 0.395419 0.026 Uiso 1 1 calc R U . . .
C16 C 0.5237(6) 0.9487(5) 0.4982(3) 0.0239(11) Uani 1 1 d . . . . .
H16 H 0.518485 0.902711 0.535007 0.029 Uiso 1 1 calc R U . . .
C17 C 0.8721(6) 0.5562(4) 0.1769(2) 0.0184(10) Uani 1 1 d . . . . .
H17 H 0.870656 0.508759 0.213351 0.022 Uiso 1 1 calc R U . . .
C18 C 0.9230(6) 0.5158(4) 0.1217(3) 0.0222(11) Uani 1 1 d . . . . .
H18 H 0.954553 0.441615 0.120465 0.027 Uiso 1 1 calc R U . . .
C19 C 0.9278(6) 0.5844(4) 0.0678(2) 0.0197(10) Uani 1 1 d . . . . .
C20 C 0.8810(6) 0.6926(4) 0.0737(2) 0.0201(10) Uani 1 1 d . . . . .
H20 H 0.884289 0.743044 0.038818 0.024 Uiso 1 1 calc R U . . .
C21 C 0.8301(6) 0.7263(4) 0.1300(2) 0.0185(9) Uani 1 1 d . . . . .
H21 H 0.797404 0.800012 0.132658 0.022 Uiso 1 1 calc R U . . .
C22 C 0.9793(6) 0.5499(4) 0.0066(3) 0.0222(11) Uani 1 1 d . . . . .
H22 H 0.982871 0.604414 -0.026108 0.027 Uiso 1 1 calc R U . . .
O1W O 0.5794(12) 0.9472(9) 0.0213(5) 0.051(3) Uani 0.5 1 d . . P A -1
H1WA H 0.671702 0.952954 0.032743 0.076 Uiso 0.5 1 d R U P A -1
H1WB H 0.529802 0.962454 0.051853 0.076 Uiso 0.5 1 d R U P A -1

loop_
_atom_site_aniso_label
_atom_site_aniso_U_11
_atom_site_aniso_U_22
_atom_site_aniso_U_33
_atom_site_aniso_U_23
_atom_site_aniso_U_13
_atom_site_aniso_U_12
Cu1 0.0156(3) 0.0165(3) 0.0129(3) -0.0025(2) 0.00346(19) 0.0024(2)
O1 0.0153(16) 0.0188(17) 0.0147(16) -0.0023(13) 0.0004(12) -0.0004(13)
N1 0.020(2) 0.019(2) 0.0131(18) -0.0041(15) 0.0048(15) 0.0022(16)
C1 0.017(2) 0.020(2) 0.015(2) -0.0061(18) 0.0027(17) 0.0002(18)
O2 0.027(2) 0.0171(18) 0.031(2) -0.0004(16) 0.0019(15) -0.0013(16)
N2 0.0169(19) 0.0150(19) 0.0118(18) -0.0050(15) 0.0038(14) 0.0017(15)
C2 0.017(2) 0.023(3) 0.019(2) -0.001(2) -0.0002(18) 0.0014(19)
O3 0.044(3) 0.025(2) 0.0185(19) -0.0001(16) 0.0103(17) 0.0096(19)
C3 0.022(2) 0.024(3) 0.013(2) -0.0008(19) 0.0005(18) 0.007(2)
O4 0.055(3) 0.027(2) 0.023(2) 0.0034(17) 0.0170(19) 0.015(2)
C4 0.021(3) 0.038(4) 0.035(3) 0.003(3) -0.004(2) -0.004(2)
O5 0.0171(17) 0.0231(19) 0.0163(16) -0.0009(14) 0.0037(13) 0.0030(14)
C5 0.025(3) 0.029(3) 0.025(3) 0.005(2) 0.009(2) 0.007(2)
O6 0.036(2) 0.018(2) 0.040(2) 0.0084(18) -0.0061(18) -0.0015(17)
C6 0.018(2) 0.020(2) 0.018(2) -0.0001(18) 0.0015(18) 0.0024(18)
O7 0.052(3) 0.049(3) 0.050(3) -0.004(3) 0.010(3) 0.009(3)
C7 0.017(2) 0.022(2) 0.025(2) 0.007(2) -0.0016(18) 0.0002(19)
O8 0.058(3) 0.058(3) 0.085(3) 0.036(3) 0.031(3) 0.012(3)
C8 0.044(4) 0.033(3) 0.044(4) 0.002(3) 0.005(3) 0.008(3)
C9 0.031(4) 0.065(6) 0.090(6) 0.019(5) 0.011(4) 0.002(4)
C10 0.076(4) 0.062(4) 0.047(3) -0.004(3) -0.008(3) 0.014(3)
C11 0.029(3) 0.020(3) 0.018(2) 0.001(2) 0.007(2) 0.002(2)
C12 0.036(3) 0.017(3) 0.026(3) -0.003(2) 0.009(2) 0.004(2)
C13 0.021(2) 0.024(3) 0.018(2) -0.005(2) 0.0059(18) 0.000(2)
C14 0.024(2) 0.021(3) 0.019(2) 0.001(2) 0.0078(19) 0.003(2)
C15 0.026(3) 0.017(2) 0.024(3) -0.001(2) 0.008(2) 0.002(2)
C16 0.030(3) 0.027(3) 0.016(2) -0.005(2) 0.008(2) 0.001(2)
C17 0.025(3) 0.016(2) 0.015(2) 0.0004(18) 0.0045(18) 0.0033(19)
C18 0.032(3) 0.014(2) 0.020(2) -0.0003(19) 0.006(2) 0.006(2)
C19 0.029(3) 0.014(2) 0.017(2) -0.0025(19) 0.009(2) 0.003(2)
C20 0.031(3) 0.015(2) 0.016(2) 0.0031(18) 0.009(2) 0.0043(19)
C21 0.027(2) 0.012(2) 0.018(2) -0.0022(19) 0.0071(18) 0.002(2)
C22 0.032(3) 0.021(3) 0.015(2) 0.0015(19) 0.007(2) 0.007(2)
O1W 0.048(6) 0.053(7) 0.049(6) -0.013(5) 0.002(5) -0.008(5)

loop_
_atom_type_symbol
_atom_type_description
_atom_type_scat_dispersion_real
_atom_type_scat_dispersion_imag
_atom_type_scat_source
C C 0.0033 0.0016 'International Tables Vol C Tables 4.2.6.8 and 6.1.1.4'
H H 0.0000 0.0000 'International Tables Vol C Tables 4.2.6.8 and 6.1.1.4'
Cu Cu 0.3201 1.2651 'International Tables Vol C Tables 4.2.6.8 and 6.1.1.4'
N N 0.0061 0.0033 'International Tables Vol C Tables 4.2.6.8 and 6.1.1.4'
O O 0.0106 0.0060 'International Tables Vol C Tables 4.2.6.8 and 6.1.1.4'

loop_
_geom_angle_atom_site_label_1
_geom_angle_atom_site_label_2
_geom_angle_atom_site_label_3
_geom_angle
_geom_angle_site_symmetry_1
_geom_angle_site_symmetry_3
_geom_angle_publ_flag
O1 Cu1 N1 91.29(16) . . ?
O1 Cu1 N2 91.10(16) . . ?
N1 Cu1 N2 174.20(18) . . ?
O5 Cu1 O1 174.03(15) . . ?
O5 Cu1 N1 88.74(16) . . ?
O5 Cu1 N2 89.43(16) . . ?
C1 O1 Cu1 105.0(3) . . ?
C11 N1 Cu1 120.7(3) . . ?
C15 N1 Cu1 121.4(4) . . ?
C15 N1 C11 117.7(4) . . ?
O1 C1 C2 113.7(4) . . ?
O2 C1 O1 124.0(5) . . ?
O2 C1 C2 122.2(5) . . ?
C17 N2 Cu1 123.2(3) . . ?
C21 N2 Cu1 118.7(3) . . ?
C21 N2 C17 118.0(4) . . ?
C3 C2 C1 107.8(4) . . ?
C3 C2 C4 109.2(4) . . ?
C3 C2 C5 111.1(5) . . ?
C4 C2 C1 111.0(5) . . ?
C4 C2 C5 110.3(5) . . ?
C5 C2 C1 107.4(4) . . ?
C3 O3 H3 109.5 . . ?
O3 C3 C2 113.0(5) . . ?
O4 C3 C2 124.4(5) . . ?
O4 C3 O3 122.6(5) . . ?
C2 C4 H4A 109.5 . . ?
C2 C4 H4B 109.5 . . ?
C2 C4 H4C 109.5 . . ?
H4A C4 H4B 109.5 . . ?
H4A C4 H4C 109.5 . . ?
H4B C4 H4C 109.5 . . ?
C6 O5 Cu1 112.5(3) . . ?
C2 C5 H5A 109.5 . . ?
C2 C5 H5B 109.5 . . ?
C2 C5 H5C 109.5 . . ?
H5A C5 H5B 109.5 . . ?
H5A C5 H5C 109.5 . . ?
H5B C5 H5C 109.5 . . ?
O5 C6 C7 114.8(4) . . ?
O6 C6 O5 125.4(5) . . ?
O6 C6 C7 119.8(5) . . ?
C8 O7 H7 109.5 . . ?
C6 C7 C8 106.7(5) . . ?
C9 C7 C6 112.6(5) . . ?
C9 C7 C8 108.8(6) . . ?
C9 C7 C10 112.6(6) . . ?
C10 C7 C6 107.9(5) . . ?
C10 C7 C8 108.1(6) . . ?
O7 C8 C7 112.6(6) . . ?
O8 C8 O7 126.9(7) . . ?
O8 C8 C7 120.5(7) . . ?
C7 C9 H9A 109.5 . . ?
C7 C9 H9B 109.5 . . ?
C7 C9 H9C 109.5 . . ?
H9A C9 H9B 109.5 . . ?
H9A C9 H9C 109.5 . . ?
H9B C9 H9C 109.5 . . ?
C7 C10 H10A 109.5 . . ?
C7 C10 H10B 109.5 . . ?
C7 C10 H10C 109.5 . . ?
H10A C10 H10B 109.5 . . ?
H10A C10 H10C 109.5 . . ?
H10B C10 H10C 109.5 . . ?
N1 C11 H11 118.8 . . ?
N1 C11 C12 122.5(5) . . ?
C12 C11 H11 118.8 . . ?
C11 C12 H12 120.0 . . ?
C11 C12 C13 120.0(5) . . ?
C13 C12 H12 120.0 . . ?
C12 C13 C14 117.1(5) . . ?
C12 C13 C16 124.0(5) . . ?
C14 C13 C16 118.9(5) . . ?
C13 C14 H14 120.0 . . ?
C15 C14 C13 119.9(5) . . ?
C15 C14 H14 120.0 . . ?
N1 C15 C14 122.8(5) . . ?
N1 C15 H15 118.6 . . ?
C14 C15 H15 118.6 . . ?
C13 C16 H16 117.0 . . ?
C16 C16 C13 125.9(7) 3_676 . ?
C16 C16 H16 117.0 3_676 . ?
N2 C17 H17 118.7 . . ?
N2 C17 C18 122.6(5) . . ?
C18 C17 H17 118.7 . . ?
C17 C18 H18 120.1 . . ?
C17 C18 C19 119.7(5) . . ?
C19 C18 H18 120.1 . . ?
C18 C19 C22 124.3(5) . . ?
C20 C19 C18 116.6(5) . . ?
C20 C19 C22 119.1(5) . . ?
C19 C20 H20 119.9 . . ?
C21 C20 C19 120.2(5) . . ?
C21 C20 H20 119.9 . . ?
N2 C21 C20 122.8(5) . . ?
N2 C21 H21 118.6 . . ?
C20 C21 H21 118.6 . . ?
C19 C22 H22 117.3 . . ?
C22 C22 C19 125.5(6) 3_765 . ?
C22 C22 H22 117.3 3_765 . ?
H1WA O1W H1WA 0.0 . . ?
H1WA O1W H1WB 113.4 . . ?
H1WA O1W H1WB 113.4 . . ?
H1WA O1W H1WB 113.4 . . ?
H1WB O1W H1WA 113.4 . . ?
H1WB O1W H1WB 0.0 . . ?

loop_
_geom_bond_atom_site_label_1
_geom_bond_atom_site_label_2
_geom_bond_distance
_geom_bond_site_symmetry_2
_geom_bond_publ_flag
Cu1 O1 1.947(3) . ?
Cu1 N1 1.997(4) . ?
Cu1 N2 2.001(4) . ?
Cu1 O5 1.944(4) . ?
O1 C1 1.283(6) . ?
N1 C11 1.353(7) . ?
N1 C15 1.333(7) . ?
C1 O2 1.231(6) . ?
C1 C2 1.544(7) . ?
N2 C17 1.343(6) . ?
N2 C21 1.333(6) . ?
C2 C3 1.502(7) . ?
C2 C4 1.535(8) . ?
C2 C5 1.539(8) . ?
O3 H3 0.8400 . ?
O3 C3 1.323(6) . ?
C3 O4 1.221(7) . ?
C4 H4A 0.9800 . ?
C4 H4B 0.9800 . ?
C4 H4C 0.9800 . ?
O5 C6 1.266(6) . ?
C5 H5A 0.9800 . ?
C5 H5B 0.9800 . ?
C5 H5C 0.9800 . ?
O6 C6 1.239(6) . ?
C6 C7 1.541(7) . ?
O7 H7 0.8400 . ?
O7 C8 1.321(9) . ?
C7 C8 1.544(9) . ?
C7 C9 1.516(9) . ?
C7 C10 1.528(10) . ?
O8 C8 1.255(9) . ?
C9 H9A 0.9800 . ?
C9 H9B 0.9800 . ?
C9 H9C 0.9800 . ?
C10 H10A 0.9800 . ?
C10 H10B 0.9800 . ?
C10 H10C 0.9800 . ?
C11 H11 0.9500 . ?
C11 C12 1.379(7) . ?
C12 H12 0.9500 . ?
C12 C13 1.380(8) . ?
C13 C14 1.398(8) . ?
C13 C16 1.464(7) . ?
C14 H14 0.9500 . ?
C14 C15 1.377(7) . ?
C15 H15 0.9500 . ?
C16 C16 1.329(11) 3_676 ?
C16 H16 0.9500 . ?
C17 H17 0.9500 . ?
C17 C18 1.382(7) . ?
C18 H18 0.9500 . ?
C18 C19 1.397(7) . ?
C19 C20 1.397(7) . ?
C19 C22 1.471(7) . ?
C20 H20 0.9500 . ?
C20 C21 1.375(7) . ?
C21 H21 0.9500 . ?
C22 C22 1.315(10) 3_765 ?
C22 H22 0.9500 . ?
O1W H1WA 0.8500 . ?
O1W H1WA 0.8500 . ?
O1W H1WB 0.8501 . ?
O1W H1WB 0.8501 . ?

loop_
_geom_torsion_atom_site_label_1
_geom_torsion_atom_site_label_2
_geom_torsion_atom_site_label_3
_geom_torsion_atom_site_label_4
_geom_torsion
_geom_torsion_site_symmetry_1
_geom_torsion_site_symmetry_2
_geom_torsion_site_symmetry_3
_geom_torsion_site_symmetry_4
_geom_torsion_publ_flag
Cu1 O1 C1 O2 1.3(6) . . . . ?
Cu1 O1 C1 C2 -175.4(3) . . . . ?
Cu1 N1 C11 C12 174.6(4) . . . . ?
Cu1 N1 C15 C14 -173.8(4) . . . . ?
Cu1 N2 C17 C18 -178.7(4) . . . . ?
Cu1 N2 C21 C20 178.0(4) . . . . ?
Cu1 O5 C6 O6 -7.1(7) . . . . ?
Cu1 O5 C6 C7 172.9(3) . . . . ?
O1 C1 C2 C3 -47.0(6) . . . . ?
O1 C1 C2 C4 -166.6(4) . . . . ?
O1 C1 C2 C5 72.8(5) . . . . ?
N1 C11 C12 C13 0.1(9) . . . . ?
C1 C2 C3 O3 -56.3(6) . . . . ?
C1 C2 C3 O4 125.1(6) . . . . ?
O2 C1 C2 C3 136.3(5) . . . . ?
O2 C1 C2 C4 16.7(7) . . . . ?
O2 C1 C2 C5 -104.0(6) . . . . ?
N2 C17 C18 C19 0.7(8) . . . . ?
C4 C2 C3 O3 64.4(6) . . . . ?
C4 C2 C3 O4 -114.2(6) . . . . ?
O5 C6 C7 C8 -26.0(6) . . . . ?
O5 C6 C7 C9 -145.2(6) . . . . ?
O5 C6 C7 C10 89.9(6) . . . . ?
C5 C2 C3 O3 -173.7(4) . . . . ?
C5 C2 C3 O4 7.7(7) . . . . ?
O6 C6 C7 C8 154.0(5) . . . . ?
O6 C6 C7 C9 34.8(8) . . . . ?
O6 C6 C7 C10 -90.1(7) . . . . ?
C6 C7 C8 O7 -70.0(7) . . . . ?
C6 C7 C8 O8 109.3(7) . . . . ?
C9 C7 C8 O7 51.7(8) . . . . ?
C9 C7 C8 O8 -129.0(7) . . . . ?
C10 C7 C8 O7 174.3(6) . . . . ?
C10 C7 C8 O8 -6.5(9) . . . . ?
C11 N1 C15 C14 2.1(8) . . . . ?
C11 C12 C13 C14 0.3(8) . . . . ?
C11 C12 C13 C16 -178.9(5) . . . . ?
C12 C13 C14 C15 0.4(8) . . . . ?
C12 C13 C16 C16 3.8(11) . . . 3_676 ?
C13 C14 C15 N1 -1.7(8) . . . . ?
C14 C13 C16 C16 -175.3(7) . . . 3_676 ?
C15 N1 C11 C12 -1.3(8) . . . . ?
C16 C13 C14 C15 179.6(5) . . . . ?
C17 N2 C21 C20 0.5(8) . . . . ?
C17 C18 C19 C20 0.7(8) . . . . ?
C17 C18 C19 C22 -179.8(5) . . . . ?
C18 C19 C20 C21 -1.5(8) . . . . ?
C18 C19 C22 C22 3.3(11) . . . 3_765 ?
C19 C20 C21 N2 1.0(8) . . . . ?
C20 C19 C22 C22 -177.2(7) . . . 3_765 ?
C21 N2 C17 C18 -1.3(8) . . . . ?
C22 C19 C20 C21 178.9(5) . . . . ?
